data_7132070
loop_
_publ_author_name
'Lal, Sohan'
'Staples, Richard J.'
'Shreeve, Jean'ne M.'

_publ_section_title
;
 Energetic Performance of Trinitromethyl Nitrotriazole (TNMNT) and Its
 Energetic Salts&#x2020;
;
_journal_name_full 'Chemical Communications'
_journal_paper_doi 10.1039/D3CC03909A
_journal_year 2023
_chemical_formula_moiety 'C3 H N7 O8'
_chemical_formula_sum 'C3 H N7 O8'
_chemical_formula_weight 263.11
_chemical_melting_point 373
_space_group_crystal_system monoclinic
_space_group_IT_number 14
_space_group_name_Hall '-P 2ybc'
_space_group_name_H-M_alt 'P 1 21/c 1'
_atom_sites_solution_hydrogens geom
_atom_sites_solution_primary dual
_audit_creation_date 2023-03-15
_audit_creation_method
;
Olex2 1.5
(compiled 2023.03.06 svn.rbb2c1857 for OlexSys, GUI svn.r6748)
;
_audit_update_record
;
2023-04-03 deposited with the CCDC.	2023-08-30 downloaded from the CCDC.
;
_cell_angle_alpha 90
_cell_angle_beta 94.206(2)
_cell_angle_gamma 90
_cell_formula_units_Z 4
_cell_length_a 6.5694(2)
_cell_length_b 20.2409(5)
_cell_length_c 6.5938(2)
_cell_measurement_reflns_used 5504
_cell_measurement_temperature 100.0(3)
_cell_measurement_theta_max 79.7330
_cell_measurement_theta_min 6.7410
_cell_volume 874.42(4)
_computing_cell_refinement 'CrysAlisPro 1.171.42.86a (Rigaku OD, 2023)'
_computing_data_collection 'CrysAlisPro 1.171.42.86a (Rigaku OD, 2023)'
_computing_data_reduction 'CrysAlisPro 1.171.42.86a (Rigaku OD, 2023)'
_computing_molecular_graphics
;
O. V. Dolomanov, L. J. Bourhis, R. J. Gildea, J. A. K. Howard and H. Puschmann,
OLEX2: a complete structure solution, refinement and analysis program.
J. Appl. Cryst. (2009). 42, 339-341.
;
_computing_publication_material
;
O. V. Dolomanov, L. J. Bourhis, R. J. Gildea, J. A. K. Howard and H. Puschmann,
OLEX2: a complete structure solution, refinement and analysis program.
J. Appl. Cryst. (2009). 42, 339-341.
;
_computing_structure_refinement 'SHELXL 2018/3 (Sheldrick, 2015)'
_computing_structure_solution 'SHELXT  (Sheldrick, 2015)'
_diffrn_ambient_environment N~2~
_diffrn_ambient_temperature 100.0(3)
_diffrn_detector 'Hybrid Pixel Array Detector'
_diffrn_detector_area_resol_mean 10.0000
_diffrn_detector_type HyPix
_diffrn_measured_fraction_theta_full 1.000
_diffrn_measured_fraction_theta_max 0.981
_diffrn_measurement_details
;
List of Runs (angles in degrees, time in seconds):

  # Type    Start    End  Width  t~exp~   \w     \q     \k     \f   Frames
#--------------------------------------------------------------------------
  1  \w    119.00 172.00   0.50    1.20    --  113.25  61.00-150.00  106
  2  \w    114.00 143.00   0.50    1.20    --  113.25  61.00  30.00   58
  3  \w    147.00 173.00   0.50    1.20    --  113.25  61.00  30.00   52
  4  \w    110.00 178.00   0.50    1.20    --  113.25  77.00  60.00  136
  5  \w    104.00 152.00   0.50    1.20    --  113.25  45.00  90.00   96
  6  \w    100.00 158.00   0.50    1.20    --  113.25  56.00 141.00  116
  7  \w     34.00  60.00   0.50    0.30    --   47.10  56.00 141.00   52
  8  \w     78.00 105.00   0.50    0.30    --   47.10  56.00 141.00   54
  9  \w    115.00 174.00   0.50    1.20    --  113.25  15.00 -60.00  118
 10  \w     58.00  84.00   0.50    1.20    --  113.25 -77.00  30.00   52
 11  \w     55.00  94.00   0.50    1.20    --  113.25 -77.00  90.00   78
 12  \w     42.00  68.00   0.50    1.20    --  113.25 -77.00   0.00   52
 13  \w     42.00  87.00   0.50    1.20    --  113.25 -77.00  60.00   90
 14  \w     45.00  86.00   0.50    1.20    --  113.25 -77.00 -60.00   82
 15  \w     52.00  83.00   0.50    1.20    --  113.25 -77.00 -90.00   62
 16  \w     49.00  87.00   0.50    1.20    --  113.25 -77.00-150.00   76
 17  \w     43.00  68.00   0.50    1.20    --  113.25 -77.00-120.00   50
 18  \w     42.00  67.00   0.50    1.20    --  113.25 -61.00 -60.00   50
 19  \w     43.00  68.00   0.50    1.20    --  113.25 -61.00 -30.00   50
 20  \w     42.00  68.00   0.50    1.20    --  113.25 -61.00   0.00   52
 21  \w     42.00  67.00   0.50    1.20    --  113.25 -61.00  30.00   50
 22  \w     42.00  67.00   0.50    1.20    --  113.25 -61.00  90.00   50
 23  \w     43.00  69.00   0.50    1.20    --  113.25 -61.00 120.00   52
 24  \w     42.00  67.00   0.50    1.20    --  113.25 -61.00 150.00   50
 25  \w     -3.00  61.00   0.50    0.30    --   47.10 -56.00  -1.00  128
 26  \w     47.00  79.00   0.50    1.20    --  113.25-125.00 -60.00   64
 27  \w     83.00 108.00   0.50    1.20    --  113.25-125.00 -60.00   50
 28  \w     53.00  79.00   0.50    1.20    --  113.25-125.00   0.00   52
 29  \w     46.00  95.00   0.50    1.20    --  113.25-125.00  30.00   98
 30  \w     82.00 108.00   0.50    1.20    --  113.25-125.00   0.00   52
 31  \w     50.00  88.00   0.50    0.30    --   47.10-125.00-150.00   76
 32  \w    -39.00  -1.00   0.50    0.30    --  -47.10  19.00 -60.00   76
 33  \w    -47.00  25.00   0.50    0.30    --  -47.10  56.00 141.00  144
 34  \w    -58.00 -33.00   0.50    1.20    --  -91.75  56.00 141.00   50
 35  \w   -135.00-108.00   0.50    1.20    --  -91.75 -94.00 120.00   54
 36  \w   -142.00-116.00   0.50    1.20    --  -91.75 -56.00  -1.00   52
 37  \w   -118.00 -32.00   0.50    0.30    --  -47.10 -56.00  -1.00  172
;
_diffrn_measurement_device 'four-circle diffractometer'
_diffrn_measurement_device_type 'XtaLAB Synergy, Dualflex, HyPix'
_diffrn_measurement_method '\w scans'
_diffrn_orient_matrix_type 'CrysAlisPro convention (1999,Acta A55,543-557)'
_diffrn_orient_matrix_UB_11 -0.0370503914
_diffrn_orient_matrix_UB_12 -0.0175215597
_diffrn_orient_matrix_UB_13 0.2216392098
_diffrn_orient_matrix_UB_21 0.1813860080
_diffrn_orient_matrix_UB_22 -0.0483769306
_diffrn_orient_matrix_UB_23 0.0072028735
_diffrn_orient_matrix_UB_31 0.1450087082
_diffrn_orient_matrix_UB_32 0.0560815522
_diffrn_orient_matrix_UB_33 0.0755007122
_diffrn_radiation_monochromator mirror
_diffrn_radiation_probe x-ray
_diffrn_radiation_type 'Cu K\a'
_diffrn_radiation_wavelength 1.54184
_diffrn_reflns_av_unetI/netI 0.0562
_diffrn_reflns_Laue_measured_fraction_full 1.000
_diffrn_reflns_Laue_measured_fraction_max 0.981
_diffrn_reflns_limit_h_max 8
_diffrn_reflns_limit_h_min -8
_diffrn_reflns_limit_k_max 25
_diffrn_reflns_limit_k_min -25
_diffrn_reflns_limit_l_max 8
_diffrn_reflns_limit_l_min -7
_diffrn_reflns_number 7932
_diffrn_reflns_point_group_measured_fraction_full 1.000
_diffrn_reflns_point_group_measured_fraction_max 0.981
_diffrn_reflns_theta_full 67.684
_diffrn_reflns_theta_max 80.468
_diffrn_reflns_theta_min 4.369
_diffrn_source 'micro-focus sealed X-ray tube'
_diffrn_source_current 1
_diffrn_source_type 'PhotonJet (Cu) X-ray Source'
_diffrn_source_voltage 50
_exptl_absorpt_coefficient_mu 1.790
_exptl_absorpt_correction_T_max 1.000
_exptl_absorpt_correction_T_min 0.703
_exptl_absorpt_correction_type gaussian
_exptl_absorpt_process_details
;
CrysAlisPro 1.171.42.86a (Rigaku Oxford Diffraction, 2023)
Numerical absorption correction based on gaussian integration over
a multifaceted crystal model
Empirical absorption correction using spherical harmonics,
implemented in SCALE3 ABSPACK scaling algorithm.
;
_exptl_crystal_colour colourless
_exptl_crystal_colour_primary colourless
_exptl_crystal_density_diffrn 1.999
_exptl_crystal_description needle
_exptl_crystal_F_000 528
_exptl_crystal_recrystallization_method 'Re-crystallisation from solvent: MeOH'
_exptl_crystal_size_max 0.24
_exptl_crystal_size_mid 0.04
_exptl_crystal_size_min 0.02
_refine_diff_density_max 0.377
_refine_diff_density_min -0.309
_refine_diff_density_rms 0.061
_refine_ls_extinction_method none
_refine_ls_goodness_of_fit_ref 1.069
_refine_ls_hydrogen_treatment constr
_refine_ls_matrix_type full
_refine_ls_number_parameters 164
_refine_ls_number_reflns 7932
_refine_ls_number_restraints 0
_refine_ls_restrained_S_all 1.069
_refine_ls_R_factor_all 0.0430
_refine_ls_R_factor_gt 0.0382
_refine_ls_shift/su_max 0.000
_refine_ls_shift/su_mean 0.000
_refine_ls_structure_factor_coef Fsqd
_refine_ls_weighting_details 'w=1/[\s^2^(Fo^2^)+(0.0468P)^2^+0.1712P] where P=(Fo^2^+2Fc^2^)/3'
_refine_ls_weighting_scheme calc
_refine_ls_wR_factor_gt 0.1036
_refine_ls_wR_factor_ref 0.1071
_reflns_Friedel_coverage 0.000
_reflns_number_gt 7045
_reflns_number_total 7932
_reflns_threshold_expression 'I > 2\s(I)'
_cod_data_source_file d3cc03909a2.cif
_cod_data_source_block js323b2
_cod_database_code 7132070
_shelx_shelxl_version_number 2018/3
_chemical_oxdiff_formula C3HN7O8
_chemical_oxdiff_usercomment SOHAN-480
_shelx_space_group_comment
;
The symmetry employed for this shelxl refinement is uniquely defined
by the following loop, which should always be used as a source of
symmetry information in preference to the above space-group names.
They are only intended as comments.
;
_shelx_estimated_absorpt_t_max 0.965
_shelx_estimated_absorpt_t_min 0.673
_olex2_refinement_description
;
1. Twinned data refinement
 Scales: 0.699(5)
 0.301(5)
2. Fixed Uiso
 At 1.2 times of:
  All C(H) groups
3.a Aromatic/amide H refined with riding coordinates:
 C1(H1)
;
_olex2_diffrn_ambient_temperature_device 'Oxford Cryosystems'
_olex2_exptl_crystal_mounting_method 'The crystal was mounted on a nylon loop with paratone oil'
_olex2_submission_original_sample_id SOHAN-480
_olex2_submission_special_instructions 'No special instructions were received'
_oxdiff_exptl_absorpt_empirical_details
;
Empirical correction (ABSPACK) includes:
- Absorption correction using spherical harmonics
- Frame scaling
;
_oxdiff_exptl_absorpt_empirical_full_max 1.445
_oxdiff_exptl_absorpt_empirical_full_min 0.740

loop_
_space_group_symop_operation_xyz
'x, y, z'
'-x, y+1/2, -z+1/2'
'-x, -y, -z'
'x, -y-1/2, z-1/2'

loop_
_atom_site_label
_atom_site_type_symbol
_atom_site_fract_x
_atom_site_fract_y
_atom_site_fract_z
_atom_site_U_iso_or_equiv
_atom_site_adp_type
_atom_site_occupancy
_atom_site_site_symmetry_order
_atom_site_calc_flag
_atom_site_refinement_flags_posn
_atom_site_refinement_flags_adp
_atom_site_refinement_flags_occupancy
_atom_site_disorder_assembly
_atom_site_disorder_group
O1 O 1.05309(19) 0.34341(6) 0.8512(2) 0.0259(3) Uani 1 1 d . . . . .
O2 O 1.0855(2) 0.45027(7) 0.8201(2) 0.0291(3) Uani 1 1 d . . . . .
O3 O 0.7565(2) 0.48824(6) 0.5301(2) 0.0263(3) Uani 1 1 d . . . . .
O4 O 0.6265(2) 0.50886(6) 0.8192(2) 0.0265(3) Uani 1 1 d . . . . .
O5 O 0.7709(2) 0.40823(7) 1.1218(2) 0.0243(3) Uani 1 1 d . . . . .
O6 O 0.49727(19) 0.36729(6) 0.9604(2) 0.0223(3) Uani 1 1 d . . . . .
O7 O 0.14213(19) 0.34720(7) 0.3186(2) 0.0260(3) Uani 1 1 d . . . . .
O8 O 0.26867(19) 0.26115(6) 0.1759(2) 0.0232(3) Uani 1 1 d . . . . .
N1 N 0.6898(2) 0.35893(7) 0.6126(2) 0.0167(3) Uani 1 1 d . . . . .
N2 N 0.4950(2) 0.36932(7) 0.5307(2) 0.0182(3) Uani 1 1 d . . . . .
N3 N 0.6358(2) 0.27788(7) 0.3961(2) 0.0189(3) Uani 1 1 d . . . . .
N4 N 0.9913(2) 0.39908(8) 0.8144(2) 0.0201(3) Uani 1 1 d . . . . .
N5 N 0.7080(2) 0.47472(7) 0.6985(2) 0.0195(3) Uani 1 1 d . . . . .
N6 N 0.6658(2) 0.39150(7) 0.9711(2) 0.0181(3) Uani 1 1 d . . . . .
N7 N 0.2806(2) 0.30878(7) 0.2899(2) 0.0191(3) Uani 1 1 d . . . . .
C1 C 0.7700(3) 0.30337(8) 0.5299(3) 0.0179(4) Uani 1 1 d . . . . .
H1 H 0.902452 0.286099 0.564472 0.022 Uiso 1 1 calc R U . . .
C2 C 0.4756(2) 0.31963(8) 0.4059(3) 0.0172(4) Uani 1 1 d . . . . .
C3 C 0.7610(2) 0.40344(8) 0.7662(3) 0.0167(4) Uani 1 1 d . . . . .

loop_
_atom_site_aniso_label
_atom_site_aniso_U_11
_atom_site_aniso_U_22
_atom_site_aniso_U_33
_atom_site_aniso_U_23
_atom_site_aniso_U_13
_atom_site_aniso_U_12
O1 0.0215(6) 0.0272(7) 0.0282(7) -0.0032(6) -0.0036(5) 0.0060(5)
O2 0.0226(6) 0.0320(7) 0.0322(8) 0.0008(6) -0.0009(6) -0.0102(5)
O3 0.0364(7) 0.0234(6) 0.0197(7) 0.0039(5) 0.0051(5) -0.0019(5)
O4 0.0351(7) 0.0209(6) 0.0237(7) -0.0032(5) 0.0047(6) 0.0059(5)
O5 0.0234(6) 0.0317(7) 0.0172(7) -0.0024(5) -0.0024(5) -0.0001(5)
O6 0.0191(6) 0.0245(6) 0.0236(7) 0.0000(5) 0.0037(5) -0.0041(5)
O7 0.0180(6) 0.0317(7) 0.0279(7) -0.0020(5) -0.0008(5) 0.0036(5)
O8 0.0255(6) 0.0232(6) 0.0206(6) -0.0039(5) -0.0003(5) -0.0055(5)
N1 0.0150(6) 0.0182(7) 0.0167(7) -0.0001(5) -0.0003(5) 0.0004(5)
N2 0.0162(7) 0.0193(7) 0.0187(7) 0.0015(6) -0.0009(6) 0.0004(5)
N3 0.0192(7) 0.0194(7) 0.0183(7) -0.0009(6) 0.0026(6) -0.0006(5)
N4 0.0174(7) 0.0243(8) 0.0185(8) -0.0023(6) 0.0002(6) -0.0010(6)
N5 0.0219(7) 0.0173(7) 0.0190(8) -0.0002(6) -0.0009(6) -0.0011(5)
N6 0.0186(7) 0.0176(7) 0.0178(8) 0.0002(5) -0.0001(6) 0.0017(5)
N7 0.0189(7) 0.0219(7) 0.0163(7) 0.0013(6) 0.0014(6) -0.0025(5)
C1 0.0169(7) 0.0188(8) 0.0185(8) 0.0004(6) 0.0039(6) 0.0007(6)
C2 0.0167(8) 0.0192(8) 0.0159(8) 0.0014(6) 0.0015(6) -0.0020(6)
C3 0.0166(8) 0.0168(7) 0.0168(8) 0.0007(6) 0.0012(6) 0.0001(6)

loop_
_atom_type_symbol
_atom_type_description
_atom_type_scat_dispersion_real
_atom_type_scat_dispersion_imag
_atom_type_scat_source
C C 0.0181 0.0091 'International Tables Vol C Tables 4.2.6.8 and 6.1.1.4'
H H 0.0000 0.0000 'International Tables Vol C Tables 4.2.6.8 and 6.1.1.4'
N N 0.0311 0.0180 'International Tables Vol C Tables 4.2.6.8 and 6.1.1.4'
O O 0.0492 0.0322 'International Tables Vol C Tables 4.2.6.8 and 6.1.1.4'

loop_
_exptl_crystal_face_index_h
_exptl_crystal_face_index_k
_exptl_crystal_face_index_l
_exptl_crystal_face_perp_dist
0 0 -1 0.1282
0 0 1 0.1060
1 -1 0 0.0175
-1 -1 0 0.0114
0 1 0 0.0101
0 -1 0 0.0323
-1 0 0 0.0074
1 0 0 0.0122
2 9 2 0.0473

loop_
_geom_angle_atom_site_label_1
_geom_angle_atom_site_label_2
_geom_angle_atom_site_label_3
_geom_angle
_geom_angle_site_symmetry_1
_geom_angle_site_symmetry_3
_geom_angle_publ_flag
N2 N1 C1 110.15(14) . . ?
N2 N1 C3 115.88(13) . . ?
C1 N1 C3 133.86(14) . . ?
C2 N2 N1 100.16(13) . . ?
C1 N3 C2 102.09(14) . . ?
O1 N4 C3 113.97(14) . . ?
O2 N4 O1 128.83(16) . . ?
O2 N4 C3 117.11(15) . . ?
O3 N5 O4 129.42(15) . . ?
O3 N5 C3 114.13(14) . . ?
O4 N5 C3 116.45(14) . . ?
O5 N6 C3 115.37(14) . . ?
O6 N6 O5 128.57(16) . . ?
O6 N6 C3 116.05(14) . . ?
O7 N7 C2 117.27(15) . . ?
O8 N7 O7 125.60(14) . . ?
O8 N7 C2 117.11(14) . . ?
N1 C1 H1 125.3 . . ?
N3 C1 N1 109.42(14) . . ?
N3 C1 H1 125.3 . . ?
N2 C2 N3 118.18(15) . . ?
N2 C2 N7 119.33(15) . . ?
N3 C2 N7 122.42(16) . . ?
N1 C3 N4 112.59(14) . . ?
N1 C3 N5 109.50(14) . . ?
N1 C3 N6 113.18(13) . . ?
N4 C3 N5 108.26(12) . . ?
N4 C3 N6 105.49(13) . . ?
N5 C3 N6 107.56(13) . . ?

loop_
_geom_bond_atom_site_label_1
_geom_bond_atom_site_label_2
_geom_bond_distance
_geom_bond_site_symmetry_2
_geom_bond_publ_flag
O1 N4 1.216(2) . ?
O2 N4 1.206(2) . ?
O3 N5 1.208(2) . ?
O4 N5 1.209(2) . ?
O5 N6 1.216(2) . ?
O6 N6 1.208(2) . ?
O7 N7 1.222(2) . ?
O8 N7 1.222(2) . ?
N1 N2 1.368(2) . ?
N1 C1 1.372(2) . ?
N1 C3 1.410(2) . ?
N2 C2 1.300(2) . ?
N3 C1 1.307(2) . ?
N3 C2 1.355(2) . ?
N4 C3 1.526(2) . ?
N5 C3 1.543(2) . ?
N6 C3 1.548(2) . ?
N7 C2 1.459(2) . ?
C1 H1 0.9500 . ?

loop_
_geom_torsion_atom_site_label_1
_geom_torsion_atom_site_label_2
_geom_torsion_atom_site_label_3
_geom_torsion_atom_site_label_4
_geom_torsion
_geom_torsion_site_symmetry_1
_geom_torsion_site_symmetry_2
_geom_torsion_site_symmetry_3
_geom_torsion_site_symmetry_4
_geom_torsion_publ_flag
O1 N4 C3 N1 -52.2(2) . . . . ?
O1 N4 C3 N5 -173.43(15) . . . . ?
O1 N4 C3 N6 71.66(17) . . . . ?
O2 N4 C3 N1 130.99(17) . . . . ?
O2 N4 C3 N5 9.8(2) . . . . ?
O2 N4 C3 N6 -105.12(17) . . . . ?
O3 N5 C3 N1 -49.74(18) . . . . ?
O3 N5 C3 N4 73.36(17) . . . . ?
O3 N5 C3 N6 -173.11(13) . . . . ?
O4 N5 C3 N1 130.71(15) . . . . ?
O4 N5 C3 N4 -106.19(16) . . . . ?
O4 N5 C3 N6 7.35(19) . . . . ?
O5 N6 C3 N1 152.27(14) . . . . ?
O5 N6 C3 N4 28.75(17) . . . . ?
O5 N6 C3 N5 -86.64(16) . . . . ?
O6 N6 C3 N1 -28.2(2) . . . . ?
O6 N6 C3 N4 -151.68(14) . . . . ?
O6 N6 C3 N5 92.93(16) . . . . ?
O7 N7 C2 N2 -0.9(2) . . . . ?
O7 N7 C2 N3 175.82(16) . . . . ?
O8 N7 C2 N2 -179.34(16) . . . . ?
O8 N7 C2 N3 -2.6(2) . . . . ?
N1 N2 C2 N3 -0.2(2) . . . . ?
N1 N2 C2 N7 176.71(14) . . . . ?
N2 N1 C1 N3 0.8(2) . . . . ?
N2 N1 C3 N4 -166.59(14) . . . . ?
N2 N1 C3 N5 -46.09(19) . . . . ?
N2 N1 C3 N6 73.89(18) . . . . ?
C1 N1 N2 C2 -0.35(18) . . . . ?
C1 N1 C3 N4 17.5(3) . . . . ?
C1 N1 C3 N5 138.04(18) . . . . ?
C1 N1 C3 N6 -102.0(2) . . . . ?
C1 N3 C2 N2 0.6(2) . . . . ?
C1 N3 C2 N7 -176.15(16) . . . . ?
C2 N3 C1 N1 -0.80(19) . . . . ?
C3 N1 N2 C2 -177.18(15) . . . . ?
C3 N1 C1 N3 176.82(18) . . . . ?

loop_
_twin_individual_id
_twin_individual_mass_fraction_refined
1 0.699(5)
2 0.301(5)

loop_
_exptl_oxdiff_crystal_face_indexfrac_h
_exptl_oxdiff_crystal_face_indexfrac_k
_exptl_oxdiff_crystal_face_indexfrac_l
_exptl_oxdiff_crystal_face_x
_exptl_oxdiff_crystal_face_y
_exptl_oxdiff_crystal_face_z
-0.0005 0.0015 -0.9999 -0.2216 -0.0074 -0.0755
0.0005 -0.0015 0.9999 0.2216 0.0074 0.0755
1.0000 -0.9992 -0.0007 -0.0197 0.2297 0.0889
-1.0000 -1.0002 0.0003 0.0547 -0.1330 -0.2011
0.0000 0.9997 0.0002 -0.0175 -0.0484 0.0561
-0.0000 -0.9997 -0.0002 0.0175 0.0484 -0.0561
-1.0000 -0.0005 0.0005 0.0372 -0.1814 -0.1450
1.0000 0.0005 -0.0005 -0.0372 0.1814 0.1450
2.0011 8.9953 2.0003 0.2116 -0.0578 0.9457
